data_4083626
loop_
_publ_author_name
'Song, Xu'
'Chan, Kin Shing'

_publ_section_title
;
 Syntheses of Acyliridium Porphyrins by Aldehydic Carbon&#x2212;Hydrogen
 Bond Activation with Iridium(III) Porphyrin Chloride and Methyl
;
_journal_issue 4
_journal_name_full Organometallics
_journal_page_first 965
_journal_paper_doi 10.1021/om060849+
_journal_volume 26
_journal_year 2007
_chemical_formula_sum 'C56 H43 Ir N4 O2'
_chemical_formula_weight 996.14
_chemical_name_systematic
; 
 ? 
;
_space_group_IT_number 15
_symmetry_cell_setting monoclinic
_symmetry_space_group_name_Hall '-C 2yc'
_symmetry_space_group_name_H-M 'C 1 2/c 1'
_atom_sites_solution_hydrogens geom
_atom_sites_solution_primary direct
_atom_sites_solution_secondary difmap
_audit_creation_method SHELXL-97
_cell_angle_alpha 90.00
_cell_angle_beta 98.215(3)
_cell_angle_gamma 90.00
_cell_formula_units_Z 4
_cell_length_a 8.8390(14)
_cell_length_b 28.222(4)
_cell_length_c 22.931(4)
_cell_measurement_temperature 293(2)
_cell_volume 5661.5(16)
_computing_cell_refinement 'BRUKER SMART CCD DIFFRACTOMETER'
_computing_data_collection 'BRUKER SMART CCD DIFFRACTOMETER'
_computing_data_reduction 'BRUKER SMART CCD DIFFRACTOMETER'
_computing_molecular_graphics 'SIEMENS SHELXTL'
_computing_publication_material 'SIEMENS SHELXTL'
_computing_structure_refinement 'SHELXL-97 (Sheldrick, 1997)'
_computing_structure_solution 'SHELXS-97 (Sheldrick, 1990)'
_diffrn_ambient_temperature 293(2)
_diffrn_measured_fraction_theta_full 1.000
_diffrn_measured_fraction_theta_max 1.000
_diffrn_measurement_device_type 'BRUKER SMART CCD DIFFRACTOMETER'
_diffrn_measurement_method 'OMEGA SCAN'
_diffrn_radiation_monochromator graphite
_diffrn_radiation_source 'fine-focus sealed tube'
_diffrn_radiation_type MoK\a
_diffrn_radiation_wavelength 0.71073
_diffrn_reflns_av_R_equivalents 0.0609
_diffrn_reflns_av_sigmaI/netI 0.0710
_diffrn_reflns_limit_h_max 9
_diffrn_reflns_limit_h_min -10
_diffrn_reflns_limit_k_max 33
_diffrn_reflns_limit_k_min -32
_diffrn_reflns_limit_l_max 22
_diffrn_reflns_limit_l_min -27
_diffrn_reflns_number 15163
_diffrn_reflns_theta_full 25.00
_diffrn_reflns_theta_max 25.00
_diffrn_reflns_theta_min 1.44
_exptl_absorpt_coefficient_mu 2.396
_exptl_absorpt_correction_T_max 1.0000
_exptl_absorpt_correction_T_min 0.444067
_exptl_absorpt_correction_type SADABS
_exptl_crystal_colour Red
_exptl_crystal_density_diffrn 1.169
_exptl_crystal_density_method 'not measured'
_exptl_crystal_description Block
_exptl_crystal_F_000 2000
_exptl_crystal_size_max 0.40
_exptl_crystal_size_mid 0.30
_exptl_crystal_size_min 0.20
_refine_diff_density_max 2.956
_refine_diff_density_min -2.143
_refine_diff_density_rms 0.274
_refine_ls_extinction_method none
_refine_ls_goodness_of_fit_ref 1.136
_refine_ls_hydrogen_treatment riding
_refine_ls_matrix_type full
_refine_ls_number_parameters 289
_refine_ls_number_reflns 4996
_refine_ls_number_restraints 0
_refine_ls_restrained_S_all 1.136
_refine_ls_R_factor_all 0.0911
_refine_ls_R_factor_gt 0.0650
_refine_ls_shift/su_max 0.000
_refine_ls_shift/su_mean 0.000
_refine_ls_structure_factor_coef Fsqd
_refine_ls_weighting_details 'calc w=1/[\s^2^(Fo^2^)+(0.1033P)^2^+64.7479P] where P=(Fo^2^+2Fc^2^)/3'
_refine_ls_weighting_scheme calc
_refine_ls_wR_factor_gt 0.1837
_refine_ls_wR_factor_ref 0.2055
_reflns_number_gt 3774
_reflns_number_total 4996
_reflns_threshold_expression >2sigma(I)
_cod_data_source_file om060849%2Bsi20061127_073248.cif
_cod_data_source_block Ir(ttp)COC6H4OMe(2b)
_cod_depositor_comments
;
The following automatic conversions were performed:

'_symmetry_cell_setting' value 'Monoclinic' changed to 'monoclinic'
according to
/usr/data/users/saulius/automatic-downloads/retrospective/ACS/lib/dictionaries/cif_core.dic
dictionary named 'cif_core.dic' version 2.4.2 from 2011-04-26.

Automatic conversion script
Id: cif_fix_values 2281 2013-09-26 08:29:07Z andrius 
;
_cod_original_cell_volume 5661.6(15)
_cod_original_sg_symbol_H-M C2/c
_cod_database_code 4083626

loop_
_symmetry_equiv_pos_as_xyz
'x, y, z'
'-x, y, -z+1/2'
'x+1/2, y+1/2, z'
'-x+1/2, y+1/2, -z+1/2'
'-x, -y, -z'
'x, -y, z-1/2'
'-x+1/2, -y+1/2, -z'
'x+1/2, -y+1/2, z-1/2'

loop_
_atom_site_label
_atom_site_type_symbol
_atom_site_fract_x
_atom_site_fract_y
_atom_site_fract_z
_atom_site_U_iso_or_equiv
_atom_site_adp_type
_atom_site_occupancy
_atom_site_symmetry_multiplicity
_atom_site_calc_flag
_atom_site_refinement_flags
Ir1 Ir 0.5000 0.558292(18) 0.7500 0.0335(2) Uani 1 2 d S
O2 O 0.2638(15) 0.5542(6) 0.6429(6) 0.106(6) Uani 0.50 1 d P
C55 C 0.2638(15) 0.5542(6) 0.6429(6) 0.106(6) Uani 0.50 1 d P
N1 N 0.4326(9) 0.6094(3) 0.8031(4) 0.0329(18) Uani 1 1 d .
N2 N 0.4317(9) 0.5072(3) 0.8031(4) 0.0331(18) Uani 1 1 d .
C1 C 0.5000 0.6799(5) 0.7500 0.040(3) Uani 1 2 d S
C2 C 0.4420(13) 0.6578(3) 0.7958(5) 0.043(3) Uani 1 1 d .
C3 C 0.3808(14) 0.6804(4) 0.8423(5) 0.052(3) Uani 1 1 d .
H3A H 0.3739 0.7130 0.8476 0.062 Uiso 1 1 calc R
C4 C 0.3350(15) 0.6476(4) 0.8771(5) 0.055(3) Uani 1 1 d .
H4A H 0.2895 0.6530 0.9107 0.066 Uiso 1 1 calc R
C5 C 0.3679(13) 0.6022(4) 0.8538(5) 0.044(3) Uani 1 1 d .
C6 C 0.3379(12) 0.5583(4) 0.8772(5) 0.041(2) Uani 1 1 d .
C7 C 0.3662(12) 0.5147(4) 0.8532(5) 0.040(2) Uani 1 1 d .
C8 C 0.3278(14) 0.4705(4) 0.8765(5) 0.048(3) Uani 1 1 d .
H8A H 0.2808 0.4659 0.9098 0.058 Uiso 1 1 calc R
C9 C 0.3717(14) 0.4363(4) 0.8415(6) 0.051(3) Uani 1 1 d .
H9A H 0.3611 0.4038 0.8463 0.061 Uiso 1 1 calc R
C10 C 0.4381(12) 0.4595(4) 0.7952(5) 0.040(2) Uani 1 1 d .
C11 C 0.5000 0.4360(5) 0.7500 0.048(4) Uani 1 2 d S
C21 C 0.5000 0.7333(5) 0.7500 0.047(4) Uani 1 2 d S
C22 C 0.3978(19) 0.7578(4) 0.7097(7) 0.079(5) Uani 1 1 d .
H22A H 0.3274 0.7420 0.6825 0.095 Uiso 1 1 calc R
C23 C 0.405(2) 0.8086(5) 0.7116(8) 0.087(5) Uani 1 1 d .
H23A H 0.3373 0.8249 0.6838 0.104 Uiso 1 1 calc R
C24 C 0.5000 0.8347(7) 0.7500 0.062(5) Uani 1 2 d S
C25 C 0.5000 0.8862(6) 0.7500 0.076(6) Uani 1 2 d S
H25A H 0.5763 0.8976 0.7809 0.115 Uiso 0.50 1 calc PR
H25B H 0.4013 0.8976 0.7564 0.115 Uiso 0.50 1 calc PR
H25C H 0.5224 0.8976 0.7127 0.115 Uiso 0.50 1 calc PR
C31 C 0.2686(13) 0.5587(4) 0.9332(5) 0.043(3) Uani 1 1 d .
C32 C 0.1186(18) 0.5656(6) 0.9324(7) 0.092(6) Uani 1 1 d .
H32A H 0.0552 0.5693 0.8967 0.110 Uiso 1 1 calc R
C33 C 0.057(2) 0.5671(8) 0.9857(11) 0.114(7) Uani 1 1 d .
H33A H -0.0475 0.5724 0.9843 0.137 Uiso 1 1 calc R
C34 C 0.142(2) 0.5612(6) 1.0381(8) 0.088(6) Uani 1 1 d .
C35 C 0.292(2) 0.5523(9) 1.0384(8) 0.142(11) Uani 1 1 d .
H35A H 0.3539 0.5466 1.0740 0.170 Uiso 1 1 calc R
C36 C 0.3549(17) 0.5515(8) 0.9863(6) 0.114(8) Uani 1 1 d .
H36A H 0.4590 0.5458 0.9878 0.137 Uiso 1 1 calc R
C37 C 0.076(3) 0.5638(9) 1.0973(10) 0.176(14) Uani 1 1 d .
H37A H -0.0309 0.5710 1.0895 0.265 Uiso 1 1 calc R
H37B H 0.1283 0.5880 1.1217 0.265 Uiso 1 1 calc R
H37C H 0.0903 0.5338 1.1171 0.265 Uiso 1 1 calc R
C41 C 0.5000 0.3826(6) 0.7500 0.053(4) Uani 1 2 d S
C42 C 0.5841(18) 0.3570(4) 0.7920(7) 0.072(4) Uani 1 1 d .
H42A H 0.6450 0.3723 0.8227 0.087 Uiso 1 1 calc R
C43 C 0.5809(19) 0.3080(5) 0.7898(7) 0.078(5) Uani 1 1 d .
H43A H 0.6414 0.2911 0.8192 0.093 Uiso 1 1 calc R
C44 C 0.5000 0.2858(6) 0.7500 0.072(6) Uani 1 2 d S
C45 C 0.5000 0.2311(6) 0.7500 0.112(10) Uani 1 2 d S
H45A H 0.4326 0.2197 0.7163 0.168 Uiso 0.50 1 calc PR
H45B H 0.4657 0.2197 0.7853 0.168 Uiso 0.50 1 calc PR
H45C H 0.6017 0.2197 0.7483 0.168 Uiso 0.50 1 calc PR
C51 C 0.2633(11) 0.5589(3) 0.6941(5) 0.051(2) Uani 0.50 1 d P
O3 O 0.2633(11) 0.5589(3) 0.6941(5) 0.051(2) Uani 0.50 1 d P
C52 C 0.1338(12) 0.5590(4) 0.7243(5) 0.045(3) Uani 1 1 d .
C53 C 0.0647(14) 0.5169(4) 0.7373(7) 0.061(4) Uani 1 1 d .
H53 H 0.1080 0.4882 0.7285 0.073 Uiso 1 1 calc R
C54 C 0.0639(14) 0.6001(4) 0.7363(6) 0.059(3) Uani 1 1 d .
H54 H 0.1039 0.6288 0.7256 0.071 Uiso 1 1 calc R

loop_
_atom_site_aniso_label
_atom_site_aniso_U_11
_atom_site_aniso_U_22
_atom_site_aniso_U_33
_atom_site_aniso_U_23
_atom_site_aniso_U_13
_atom_site_aniso_U_12
Ir1 0.0402(4) 0.0238(3) 0.0400(4) 0.000 0.0174(2) 0.000
O2 0.054(8) 0.210(19) 0.056(8) 0.017(9) 0.016(6) 0.026(9)
C55 0.054(8) 0.210(19) 0.056(8) 0.017(9) 0.016(6) 0.026(9)
N1 0.025(4) 0.034(4) 0.043(5) -0.001(4) 0.018(4) 0.000(3)
N2 0.026(4) 0.034(4) 0.043(5) 0.004(4) 0.016(4) -0.001(3)
C1 0.036(8) 0.036(8) 0.050(9) 0.000 0.017(7) 0.000
C2 0.052(7) 0.027(5) 0.054(7) -0.006(5) 0.017(5) 0.006(5)
C3 0.069(8) 0.034(6) 0.059(7) -0.004(5) 0.029(6) 0.008(6)
C4 0.071(9) 0.046(7) 0.052(7) -0.007(6) 0.027(6) 0.007(6)
C5 0.045(7) 0.039(6) 0.049(6) -0.003(5) 0.011(5) 0.011(5)
C6 0.031(5) 0.048(6) 0.045(6) 0.003(5) 0.012(4) 0.003(5)
C7 0.029(6) 0.043(6) 0.046(6) 0.005(5) 0.001(5) -0.008(5)
C8 0.050(7) 0.043(6) 0.053(7) 0.010(5) 0.014(6) -0.009(5)
C9 0.050(7) 0.036(6) 0.069(8) 0.004(5) 0.014(6) -0.009(5)
C10 0.033(6) 0.035(5) 0.052(7) 0.006(5) 0.006(5) -0.004(5)
C11 0.038(9) 0.035(8) 0.071(11) 0.000 0.004(8) 0.000
C21 0.077(12) 0.016(6) 0.051(9) 0.000 0.019(9) 0.000
C22 0.096(12) 0.030(6) 0.102(12) -0.007(7) -0.015(9) -0.001(7)
C23 0.098(13) 0.043(8) 0.118(14) 0.000(8) 0.013(11) 0.009(8)
C24 0.071(13) 0.054(11) 0.063(12) 0.000 0.019(10) 0.000
C25 0.108(19) 0.038(10) 0.083(15) 0.000 0.012(13) 0.000
C31 0.040(6) 0.050(6) 0.044(6) 0.001(5) 0.022(5) -0.005(5)
C32 0.060(10) 0.153(16) 0.072(10) 0.034(10) 0.041(8) 0.017(10)
C33 0.072(12) 0.162(19) 0.124(18) 0.033(14) 0.064(12) 0.023(12)
C34 0.092(13) 0.108(13) 0.076(11) -0.023(10) 0.057(10) -0.031(11)
C35 0.088(15) 0.29(4) 0.045(9) -0.009(13) 0.015(9) -0.049(17)
C36 0.039(8) 0.26(3) 0.047(8) 0.014(11) 0.014(6) -0.012(12)
C37 0.18(3) 0.27(3) 0.111(17) -0.061(18) 0.111(18) -0.12(2)
C41 0.051(11) 0.036(8) 0.075(12) 0.000 0.014(9) 0.000
C42 0.083(11) 0.041(7) 0.092(11) 0.016(7) 0.009(8) 0.021(7)
C43 0.092(12) 0.042(7) 0.089(11) 0.024(7) -0.018(9) 0.013(7)
C44 0.063(13) 0.023(8) 0.123(19) 0.000 -0.004(13) 0.000
C45 0.13(2) 0.026(10) 0.17(3) 0.000 0.00(2) 0.000
C51 0.047(6) 0.045(5) 0.065(7) -0.004(5) 0.023(5) -0.007(4)
O3 0.047(6) 0.045(5) 0.065(7) -0.004(5) 0.023(5) -0.007(4)
C52 0.032(6) 0.042(6) 0.063(7) -0.003(5) 0.017(5) -0.007(5)
C53 0.056(8) 0.032(6) 0.106(10) -0.007(6) 0.050(7) 0.008(5)
C54 0.047(7) 0.032(6) 0.103(11) -0.005(6) 0.024(7) 0.000(5)

loop_
_atom_type_symbol
_atom_type_description
_atom_type_scat_dispersion_real
_atom_type_scat_dispersion_imag
_atom_type_scat_source
C C 0.0033 0.0016 'International Tables Vol C Tables 4.2.6.8 and 6.1.1.4'
H H 0.0000 0.0000 'International Tables Vol C Tables 4.2.6.8 and 6.1.1.4'
N N 0.0061 0.0033 'International Tables Vol C Tables 4.2.6.8 and 6.1.1.4'
O O 0.0106 0.0060 'International Tables Vol C Tables 4.2.6.8 and 6.1.1.4'
Ir Ir -1.4442 7.9887 'International Tables Vol C Tables 4.2.6.8 and 6.1.1.4'

loop_
_geom_angle_atom_site_label_1
_geom_angle_atom_site_label_2
_geom_angle_atom_site_label_3
_geom_angle
_geom_angle_site_symmetry_1
_geom_angle_site_symmetry_3
N1 Ir1 N1 89.4(4) . 2_656
N1 Ir1 N2 90.5(3) . .
N1 Ir1 N2 179.8(3) 2_656 .
N1 Ir1 N2 179.8(4) . 2_656
N1 Ir1 N2 90.5(3) 2_656 2_656
N2 Ir1 N2 89.7(4) . 2_656
N1 Ir1 C51 90.4(3) . .
N1 Ir1 C51 89.0(3) 2_656 .
N2 Ir1 C51 90.8(3) . .
N2 Ir1 C51 89.8(3) 2_656 .
N1 Ir1 O3 89.0(3) . 2_656
N1 Ir1 O3 90.4(3) 2_656 2_656
N2 Ir1 O3 89.8(3) . 2_656
N2 Ir1 O3 90.8(3) 2_656 2_656
C51 Ir1 O3 179.2(4) . 2_656
N1 Ir1 C51 89.0(3) . 2_656
N1 Ir1 C51 90.4(3) 2_656 2_656
N2 Ir1 C51 89.8(3) . 2_656
N2 Ir1 C51 90.8(3) 2_656 2_656
C51 Ir1 C51 179.2(4) . 2_656
O3 Ir1 C51 0.0(6) 2_656 2_656
C2 N1 C5 106.7(8) . .
C2 N1 Ir1 127.1(7) . .
C5 N1 Ir1 126.2(6) . .
C10 N2 C7 107.1(8) . .
C10 N2 Ir1 126.9(7) . .
C7 N2 Ir1 126.0(7) . .
C2 C1 C2 126.2(14) . 2_656
C2 C1 C21 116.9(7) . .
C2 C1 C21 116.9(7) 2_656 .
N1 C2 C1 125.1(10) . .
N1 C2 C3 108.6(9) . .
C1 C2 C3 126.3(10) . .
C4 C3 C2 108.7(10) . .
C3 C4 C5 107.8(10) . .
N1 C5 C6 125.5(9) . .
N1 C5 C4 108.1(9) . .
C6 C5 C4 126.4(10) . .
C7 C6 C5 125.7(10) . .
C7 C6 C31 117.8(9) . .
C5 C6 C31 116.5(9) . .
N2 C7 C6 126.2(9) . .
N2 C7 C8 109.3(10) . .
C6 C7 C8 124.5(10) . .
C9 C8 C7 107.6(10) . .
C8 C9 C10 107.2(10) . .
N2 C10 C11 126.3(10) . .
N2 C10 C9 108.8(10) . .
C11 C10 C9 125.0(10) . .
C10 C11 C10 123.8(14) 2_656 .
C10 C11 C41 118.1(7) 2_656 .
C10 C11 C41 118.1(7) . .
C22 C21 C22 120.0(15) 2_656 .
C22 C21 C1 120.0(7) 2_656 .
C22 C21 C1 120.0(7) . .
C21 C22 C23 117.4(14) . .
C24 C23 C22 125.8(17) . .
C23 C24 C23 113.7(19) . 2_656
C23 C24 C25 123.2(10) . .
C23 C24 C25 123.2(10) 2_656 .
C32 C31 C36 117.6(12) . .
C32 C31 C6 120.9(12) . .
C36 C31 C6 121.4(11) . .
C31 C32 C33 119.9(17) . .
C34 C33 C32 122.4(17) . .
C33 C34 C35 117.3(15) . .
C33 C34 C37 123(2) . .
C35 C34 C37 120(2) . .
C34 C35 C36 120.8(18) . .
C31 C36 C35 121.8(15) . .
C42 C41 C42 114.9(18) 2_656 .
C42 C41 C11 122.6(9) 2_656 .
C42 C41 C11 122.6(9) . .
C41 C42 C43 120.4(16) . .
C44 C43 C42 122.4(15) . .
C43 C44 C43 119.5(18) 2_656 .
C43 C44 C45 120.2(9) 2_656 .
C43 C44 C45 120.2(9) . .
O2 C51 C52 127.0(12) . .
O2 C51 Ir1 114.9(9) . .
C52 C51 Ir1 117.6(8) . .
C54 C52 C53 117.4(10) . .
C54 C52 C51 121.5(10) . .
C53 C52 C51 120.9(9) . .
C53 C53 C52 121.1(6) 2_556 .
C52 C54 C54 121.4(7) . 2_556

loop_
_geom_bond_atom_site_label_1
_geom_bond_atom_site_label_2
_geom_bond_distance
_geom_bond_site_symmetry_2
Ir1 N1 2.031(8) .
Ir1 N1 2.031(8) 2_656
Ir1 N2 2.035(7) .
Ir1 N2 2.035(7) 2_656
Ir1 C51 2.292(11) .
Ir1 O3 2.292(11) 2_656
Ir1 C51 2.292(11) 2_656
O2 C51 1.182(16) .
N1 C2 1.378(12) .
N1 C5 1.384(13) .
N2 C10 1.360(13) .
N2 C7 1.375(13) .
C1 C2 1.382(13) .
C1 C2 1.382(13) 2_656
C1 C21 1.506(19) .
C2 C3 1.416(14) .
C3 C4 1.325(16) .
C4 C5 1.433(14) .
C5 C6 1.390(15) .
C6 C7 1.385(15) .
C6 C31 1.500(14) .
C7 C8 1.416(14) .
C8 C9 1.346(17) .
C9 C10 1.440(16) .
C10 C11 1.406(13) .
C11 C10 1.406(13) 2_656
C11 C41 1.51(2) .
C21 C22 1.381(16) 2_656
C21 C22 1.381(16) .
C22 C23 1.435(18) .
C23 C24 1.349(19) .
C24 C23 1.349(19) 2_656
C24 C25 1.45(2) .
C31 C32 1.338(19) .
C31 C36 1.356(19) .
C32 C33 1.41(2) .
C33 C34 1.34(3) .
C34 C35 1.34(3) .
C34 C37 1.55(2) .
C35 C36 1.39(2) .
C41 C42 1.340(16) 2_656
C41 C42 1.340(15) .
C42 C43 1.384(18) .
C43 C44 1.247(17) .
C44 C43 1.247(17) 2_656
C44 C45 1.54(2) .
C51 C52 1.419(14) .
C52 C54 1.361(15) .
C52 C53 1.388(15) .
C53 C53 1.36(2) 2_556
C54 C54 1.37(2) 2_556
